data_4340437
loop_
_publ_author_name
'Manowong, Machima'
'Han, Baocheng'
'McAloon, Thomas R.'
'Shao, Jianguo'
'Guzei, Ilia A.'
'Ngubane, Siyabonga'
'Van Caemelbecke, Eric'
'Bear, John L.'
'Kadish, Karl M.'

_publ_section_title
;
 Effect of axial ligands on the spectroscopic and electrochemical
 properties of diruthenium compounds.
;
_journal_issue 14
_journal_name_full 'Inorganic chemistry'
_journal_page_first 7416
_journal_page_last 7428
_journal_paper_doi 10.1021/ic5007605
_journal_volume 53
_journal_year 2014
_chemical_formula_moiety 'C78 H64 Cl4 N9 O Ru2'
_chemical_formula_sum 'C78 H64 Cl4 N9 O Ru2'
_chemical_formula_weight 1487.32
_chemical_name_systematic
;
 ?
;
_space_group_IT_number 14
_symmetry_cell_setting monoclinic
_symmetry_Int_Tables_number 14
_symmetry_space_group_name_Hall '-P 2yn'
_symmetry_space_group_name_H-M 'P 1 21/n 1'
_atom_sites_solution_hydrogens geom
_atom_sites_solution_primary direct
_atom_sites_solution_secondary difmap
_audit_creation_method
;
manual editing of the CIF file 
created by SHELXTL Ver. 6.10
and processed with modiCIfer-03272007. 
;
_cell_angle_alpha 90.00
_cell_angle_beta 91.940(2)
_cell_angle_gamma 90.00
_cell_formula_units_Z 4
_cell_length_a 13.9376(17)
_cell_length_b 26.624(3)
_cell_length_c 19.344(2)
_cell_measurement_reflns_used 11316
_cell_measurement_temperature 105(2)
_cell_measurement_theta_max 24.0743
_cell_measurement_theta_min 2.2415
_cell_volume 7174.0(14)
_computing_cell_refinement 'SAINT Ver. 6.22  (Bruker-AXS, 2003)'
_computing_data_collection 'SMART Ver. 5.622 (Bruker-AXS, 2003)'
_computing_data_reduction 'SAINT Ver. 6.22'
_computing_molecular_graphics 'SHELXTL Ver. 6.10'
_computing_publication_material 'SHELXTL Ver. 6.10'
_computing_structure_refinement 'SHELXTL Ver. 6.10'
_computing_structure_solution 'SHELXTL Ver. 6.10 (Bruker-AXS, 2003)'
_diffrn_ambient_temperature 105(2)
_diffrn_measured_fraction_theta_full 0.998
_diffrn_measured_fraction_theta_max 0.998
_diffrn_measurement_device_type 'Bruker CCD-1000 area detector'
_diffrn_measurement_method '0.30\% \w scans'
_diffrn_radiation_monochromator graphite
_diffrn_radiation_source 'fine-focus sealed tube'
_diffrn_radiation_type Mo-K\a
_diffrn_radiation_wavelength 0.71073
_diffrn_reflns_av_R_equivalents 0.0730
_diffrn_reflns_av_sigmaI/netI 0.0561
_diffrn_reflns_limit_h_max 16
_diffrn_reflns_limit_h_min -16
_diffrn_reflns_limit_k_max 31
_diffrn_reflns_limit_k_min -31
_diffrn_reflns_limit_l_max 23
_diffrn_reflns_limit_l_min -23
_diffrn_reflns_number 76686
_diffrn_reflns_theta_full 25.05
_diffrn_reflns_theta_max 25.05
_diffrn_reflns_theta_min 1.86
_diffrn_standards_number 0
_exptl_absorpt_coefficient_mu 0.621
_exptl_absorpt_correction_T_max 0.9756
_exptl_absorpt_correction_T_min 0.8653
_exptl_absorpt_correction_type multi-scan
_exptl_absorpt_process_details
;
SADABS  (Bruker-AXS, 2003)
;
_exptl_crystal_colour red
_exptl_crystal_density_diffrn 1.377
_exptl_crystal_density_method 'not measured'
_exptl_crystal_description needle
_exptl_crystal_F_000 3036
_exptl_crystal_size_max 0.24
_exptl_crystal_size_mid 0.14
_exptl_crystal_size_min 0.04
_platon_squeeze_details
;
The volume occupied by solvent is  7.8 percent of the unit cell.
;
_refine_diff_density_max 0.786
_refine_diff_density_min -0.886
_refine_diff_density_rms 0.091
_refine_ls_extinction_method none
_refine_ls_goodness_of_fit_ref 0.985
_refine_ls_hydrogen_treatment constr
_refine_ls_matrix_type full
_refine_ls_number_parameters 811
_refine_ls_number_reflns 12669
_refine_ls_number_restraints 1
_refine_ls_restrained_S_all 0.985
_refine_ls_R_factor_all 0.0726
_refine_ls_R_factor_gt 0.0498
_refine_ls_shift/su_max 0.001
_refine_ls_shift/su_mean 0.000
_refine_ls_structure_factor_coef Fsqd
_refine_ls_weighting_details 'calc w=1/[\s^2^(Fo^2^)+(0.0769P)^2^+6.9269P] where P=(Fo^2^+2Fc^2^)/3'
_refine_ls_weighting_scheme calc
_refine_ls_wR_factor_gt 0.1224
_refine_ls_wR_factor_ref 0.1322
_reflns_number_gt 9488
_reflns_number_total 12669
_reflns_threshold_expression I>2\s(I)
_cod_data_source_file ic5007605_si_001.cif
_cod_data_source_block han04
_cod_depositor_comments
;
The following automatic conversions were performed:

'_symmetry_cell_setting' value 'Monoclinic' changed to 'monoclinic'
according to
/usr/data/users/saulius/crontab/automatic-downloads/rss-feeds/ACS/lib/dictionaries/cif_core.dic
dictionary named 'cif_core.dic' version 2.4.2 from 2011-04-26.

Automatic conversion script
Id: cif_fix_values 2281 2013-09-26 08:29:07Z andrius 

 Adding full bibliography for 4340437--4340438.cif.
;
_cod_original_cell_volume 7173.7(15)
_cod_original_sg_symbol_Hall '-P 2yn      '
_cod_original_sg_symbol_H-M 'P 1 21/n 1  '
_cod_database_code 4340437

loop_
_symmetry_equiv_pos_as_xyz
'x, y, z'
'-x+1/2, y+1/2, -z+1/2'
'-x, -y, -z'
'x-1/2, -y-1/2, z-1/2'

loop_
_atom_site_label
_atom_site_type_symbol
_atom_site_fract_x
_atom_site_fract_y
_atom_site_fract_z
_atom_site_U_iso_or_equiv
_atom_site_adp_type
_atom_site_occupancy
_atom_site_symmetry_multiplicity
_atom_site_calc_flag
_atom_site_refinement_flags
_atom_site_disorder_assembly
_atom_site_disorder_group
Ru1 Ru 0.79219(2) 0.139917(13) 0.928120(17) 0.01924(10) Uani 1 1 d . A .
Ru2 Ru 0.68991(2) 0.193497(12) 0.857187(16) 0.01688(10) Uani 1 1 d . A .
O1 O 0.9203(2) 0.07542(13) 1.01784(18) 0.0447(9) Uani 1 1 d . A .
N1 N 0.8253(2) 0.20506(13) 0.98384(17) 0.0212(8) Uani 1 1 d . . .
N2 N 0.7522(2) 0.25423(13) 0.90004(17) 0.0198(7) Uani 1 1 d . . .
N3 N 0.8984(2) 0.15640(14) 0.86025(17) 0.0244(8) Uani 1 1 d . . .
N4 N 0.7895(2) 0.19203(13) 0.78297(17) 0.0197(7) Uani 1 1 d . . .
N5 N 0.7441(2) 0.08149(13) 0.86252(18) 0.0222(8) Uani 1 1 d . . .
N6 N 0.6273(2) 0.13289(12) 0.81441(17) 0.0187(7) Uani 1 1 d . . .
N7 N 0.6743(2) 0.12898(13) 0.98811(17) 0.0218(8) Uani 1 1 d . . .
N8 N 0.5915(2) 0.19245(13) 0.93255(17) 0.0195(7) Uani 1 1 d . . .
N9 N 0.8703(3) 0.10007(14) 0.98221(19) 0.0277(9) Uani 1 1 d . . .
C1 C 0.8572(3) 0.20016(15) 1.0549(2) 0.0212(9) Uani 1 1 d . . .
C2 C 0.9488(3) 0.18344(17) 1.0729(2) 0.0282(10) Uani 1 1 d . . .
H2 H 0.9935 0.1770 1.0380 0.034 Uiso 1 1 calc R . .
C3 C 0.9755(3) 0.17604(17) 1.1421(2) 0.0315(11) Uani 1 1 d . . .
H3 H 1.0389 0.1653 1.1544 0.038 Uiso 1 1 calc R . .
C4 C 0.9101(4) 0.18422(17) 1.1932(2) 0.0347(12) Uani 1 1 d . . .
H4 H 0.9277 0.1780 1.2403 0.042 Uiso 1 1 calc R . .
C5 C 0.8189(4) 0.20144(16) 1.1754(2) 0.0319(11) Uani 1 1 d . . .
H5 H 0.7740 0.2075 1.2103 0.038 Uiso 1 1 calc R . .
C6 C 0.7935(3) 0.20972(16) 1.1067(2) 0.0243(10) Uani 1 1 d . . .
H6 H 0.7312 0.2222 1.0948 0.029 Uiso 1 1 calc R . .
C7 C 0.8056(3) 0.25118(17) 0.9594(2) 0.0222(9) Uani 1 1 d . . .
C8 C 0.8380(3) 0.29731(16) 0.9962(2) 0.0247(10) Uani 1 1 d . . .
C9 C 0.9355(3) 0.30560(19) 1.0113(2) 0.0347(11) Uani 1 1 d . . .
H9 H 0.9819 0.2809 1.0003 0.042 Uiso 1 1 calc R . .
C10 C 0.9635(4) 0.3504(2) 1.0425(3) 0.0507(15) Uani 1 1 d . . .
H10 H 1.0297 0.3564 1.0525 0.061 Uiso 1 1 calc R . .
C11 C 0.8970(4) 0.3863(2) 1.0592(3) 0.0527(16) Uani 1 1 d . . .
H11 H 0.9174 0.4168 1.0806 0.063 Uiso 1 1 calc R . .
C12 C 0.8009(4) 0.37782(19) 1.0448(2) 0.0400(13) Uani 1 1 d . . .
H12 H 0.7548 0.4022 1.0572 0.048 Uiso 1 1 calc R . .
C13 C 0.7714(3) 0.33394(17) 1.0124(2) 0.0293(10) Uani 1 1 d . . .
H13 H 0.7052 0.3288 1.0012 0.035 Uiso 1 1 calc R . .
C14 C 0.7487(3) 0.30105(16) 0.8631(2) 0.0224(9) Uani 1 1 d . . .
C15 C 0.8325(3) 0.32491(16) 0.8441(2) 0.0247(10) Uani 1 1 d . . .
H15 H 0.8932 0.3106 0.8562 0.030 Uiso 1 1 calc R . .
C16 C 0.8276(3) 0.36924(17) 0.8078(2) 0.0289(10) Uani 1 1 d . . .
H16 H 0.8851 0.3861 0.7967 0.035 Uiso 1 1 calc R . .
C17 C 0.7406(4) 0.38946(17) 0.7873(2) 0.0335(11) Uani 1 1 d . . .
H17 H 0.7381 0.4198 0.7615 0.040 Uiso 1 1 calc R . .
C18 C 0.6560(4) 0.36528(17) 0.8047(2) 0.0324(11) Uani 1 1 d . . .
H18 H 0.5957 0.3791 0.7905 0.039 Uiso 1 1 calc R . .
C19 C 0.6597(3) 0.32113(16) 0.8426(2) 0.0265(10) Uani 1 1 d . . .
H19 H 0.6021 0.3046 0.8544 0.032 Uiso 1 1 calc R . .
C20 C 0.9980(3) 0.1604(2) 0.8814(4) 0.0319(6) Uiso 0.505(4) 1 d PG A 1
C21 C 1.0483(4) 0.11608(18) 0.8936(4) 0.0319(6) Uiso 0.505(4) 1 d PG A 1
H21 H 1.0163 0.0847 0.8894 0.038 Uiso 0.505(4) 1 calc PR A 1
C22 C 1.1456(4) 0.11767(17) 0.9120(3) 0.0319(6) Uiso 0.505(4) 1 d PG A 1
H22 H 1.1800 0.0873 0.9204 0.038 Uiso 0.505(4) 1 calc PR A 1
C23 C 1.1925(3) 0.1636(2) 0.9182(3) 0.0319(6) Uiso 0.505(4) 1 d PG A 1
H23 H 1.2589 0.1647 0.9307 0.038 Uiso 0.505(4) 1 calc PR A 1
C24 C 1.1421(4) 0.20797(17) 0.9059(3) 0.0319(6) Uiso 0.505(4) 1 d PG A 1
H24 H 1.1742 0.2394 0.9101 0.038 Uiso 0.505(4) 1 calc PR A 1
C25 C 1.0449(4) 0.20639(18) 0.8875(4) 0.0319(6) Uiso 0.505(4) 1 d PG A 1
H25 H 1.0105 0.2367 0.8792 0.038 Uiso 0.505(4) 1 calc PR A 1
C20A C 0.9955(3) 0.1423(2) 0.8825(4) 0.0319(6) Uiso 0.495(4) 1 d PG A 2
C21A C 1.0288(4) 0.09322(19) 0.8892(4) 0.0319(6) Uiso 0.495(4) 1 d PG A 2
H21A H 0.9861 0.0659 0.8811 0.038 Uiso 0.495(4) 1 calc PR A 2
C22A C 1.1245(4) 0.08423(17) 0.9077(3) 0.0319(6) Uiso 0.495(4) 1 d PG A 2
H22A H 1.1472 0.0507 0.9122 0.038 Uiso 0.495(4) 1 calc PR A 2
C23A C 1.1869(3) 0.1243(2) 0.9195(3) 0.0319(6) Uiso 0.495(4) 1 d PG A 2
H23A H 1.2523 0.1181 0.9321 0.038 Uiso 0.495(4) 1 calc PR A 2
C24A C 1.1536(4) 0.17331(19) 0.9128(3) 0.0319(6) Uiso 0.495(4) 1 d PG A 2
H24A H 1.1963 0.2007 0.9209 0.038 Uiso 0.495(4) 1 calc PR A 2
C25A C 1.0579(4) 0.18230(17) 0.8943(4) 0.0319(6) Uiso 0.495(4) 1 d PG A 2
H25A H 1.0352 0.2158 0.8897 0.038 Uiso 0.495(4) 1 d PG A 2
C26 C 0.8788(3) 0.17538(17) 0.7982(2) 0.0241(10) Uani 1 1 d . A .
C27 C 0.9568(3) 0.17898(18) 0.7471(2) 0.0273(10) Uani 1 1 d . . .
C28 C 1.0004(3) 0.13564(19) 0.7230(2) 0.0325(11) Uani 1 1 d . A .
H28 H 0.9790 0.1035 0.7373 0.039 Uiso 1 1 calc R . .
C29 C 1.0754(3) 0.1398(2) 0.6779(2) 0.0412(14) Uani 1 1 d . . .
H29 H 1.1038 0.1104 0.6601 0.049 Uiso 1 1 calc R A .
C30 C 1.1086(3) 0.1857(2) 0.6591(2) 0.0448(15) Uani 1 1 d . A .
H30 H 1.1610 0.1881 0.6291 0.054 Uiso 1 1 calc R . .
C31 C 1.0664(4) 0.2285(2) 0.6834(3) 0.0522(16) Uani 1 1 d . . .
H31 H 1.0902 0.2605 0.6705 0.063 Uiso 1 1 calc R A .
C32 C 0.9891(3) 0.2252(2) 0.7268(3) 0.0403(13) Uani 1 1 d . A .
H32 H 0.9587 0.2549 0.7423 0.048 Uiso 1 1 calc R . .
C33 C 0.7632(3) 0.20105(16) 0.7113(2) 0.0230(10) Uani 1 1 d . A .
C34 C 0.7649(3) 0.16129(17) 0.6648(2) 0.0240(10) Uani 1 1 d . . .
H34 H 0.7860 0.1290 0.6798 0.029 Uiso 1 1 calc R A .
C35 C 0.7354(3) 0.16892(19) 0.5963(2) 0.0309(11) Uani 1 1 d . A .
H35 H 0.7359 0.1418 0.5644 0.037 Uiso 1 1 calc R . .
C36 C 0.7055(3) 0.2161(2) 0.5745(2) 0.0341(11) Uani 1 1 d . . .
H36 H 0.6861 0.2215 0.5275 0.041 Uiso 1 1 calc R A .
C37 C 0.7038(3) 0.25496(19) 0.6208(2) 0.0320(11) Uani 1 1 d . A .
H37 H 0.6829 0.2872 0.6056 0.038 Uiso 1 1 calc R . .
C38 C 0.7321(3) 0.24805(17) 0.6896(2) 0.0267(10) Uani 1 1 d . . .
H38 H 0.7302 0.2752 0.7214 0.032 Uiso 1 1 calc R A .
C39 C 0.8031(3) 0.03781(16) 0.8544(2) 0.0251(10) Uani 1 1 d . A .
C40 C 0.8198(3) 0.00418(18) 0.9086(2) 0.0307(11) Uani 1 1 d . . .
H40 H 0.7872 0.0081 0.9506 0.037 Uiso 1 1 calc R A .
C41 C 0.8841(3) -0.03502(17) 0.9011(3) 0.0347(12) Uani 1 1 d . A .
H41 H 0.8950 -0.0580 0.9382 0.042 Uiso 1 1 calc R . .
C42 C 0.9321(3) -0.04115(18) 0.8409(3) 0.0368(12) Uani 1 1 d . . .
H42 H 0.9775 -0.0675 0.8369 0.044 Uiso 1 1 calc R A .
C43 C 0.9139(3) -0.00865(17) 0.7860(3) 0.0327(11) Uani 1 1 d . A .
H43 H 0.9458 -0.0132 0.7438 0.039 Uiso 1 1 calc R . .
C44 C 0.8493(3) 0.03041(17) 0.7927(2) 0.0286(10) Uani 1 1 d . . .
H44 H 0.8364 0.0524 0.7548 0.034 Uiso 1 1 calc R A .
C45 C 0.6671(3) 0.08685(16) 0.8200(2) 0.0217(9) Uani 1 1 d . A .
C46 C 0.6226(3) 0.04456(16) 0.7799(2) 0.0271(10) Uani 1 1 d . . .
C47 C 0.5835(3) 0.00372(18) 0.8137(3) 0.0392(12) Uani 1 1 d . A .
H47 H 0.5947 -0.0012 0.8619 0.047 Uiso 1 1 calc R . .
C48 C 0.5262(4) -0.0305(2) 0.7737(4) 0.0562(17) Uani 1 1 d . . .
H48 H 0.4963 -0.0578 0.7961 0.067 Uiso 1 1 calc R A .
C49 C 0.5133(4) -0.0251(2) 0.7049(4) 0.065(2) Uani 1 1 d . A .
H49 H 0.4735 -0.0480 0.6795 0.078 Uiso 1 1 calc R . .
C50 C 0.5579(4) 0.0136(2) 0.6712(4) 0.0604(18) Uani 1 1 d . . .
H50 H 0.5526 0.0159 0.6223 0.073 Uiso 1 1 calc R A .
C51 C 0.6105(3) 0.04916(18) 0.7090(3) 0.0369(12) Uani 1 1 d . A .
H51 H 0.6382 0.0768 0.6859 0.044 Uiso 1 1 calc R . .
C52 C 0.5320(3) 0.13893(15) 0.7841(2) 0.0201(9) Uani 1 1 d . A .
C53 C 0.4541(3) 0.11431(17) 0.8121(2) 0.0268(10) Uani 1 1 d . . .
H53 H 0.4634 0.0908 0.8487 0.032 Uiso 1 1 calc R A .
C54 C 0.3624(3) 0.12474(17) 0.7854(3) 0.0317(11) Uani 1 1 d . A .
H54 H 0.3088 0.1079 0.8037 0.038 Uiso 1 1 calc R . .
C55 C 0.3483(3) 0.15883(18) 0.7335(3) 0.0343(12) Uani 1 1 d . . .
H55 H 0.2851 0.1661 0.7164 0.041 Uiso 1 1 calc R A .
C56 C 0.4263(3) 0.18293(17) 0.7057(2) 0.0309(11) Uani 1 1 d . A .
H56 H 0.4164 0.2064 0.6692 0.037 Uiso 1 1 calc R . .
C57 C 0.5182(3) 0.17305(16) 0.7308(2) 0.0227(9) Uani 1 1 d . . .
H57 H 0.5715 0.1896 0.7116 0.027 Uiso 1 1 calc R A .
C58 C 0.6726(3) 0.08444(16) 1.0309(2) 0.0241(10) Uani 1 1 d . A .
C59 C 0.7289(3) 0.08137(18) 1.0911(2) 0.0323(11) Uani 1 1 d . . .
H59 H 0.7671 0.1091 1.1061 0.039 Uiso 1 1 calc R A .
C60 C 0.7285(4) 0.03719(19) 1.1291(3) 0.0434(13) Uani 1 1 d . A .
H60 H 0.7662 0.0347 1.1708 0.052 Uiso 1 1 calc R . .
C61 C 0.6741(4) -0.0030(2) 1.1069(3) 0.0465(15) Uani 1 1 d . . .
H61 H 0.6742 -0.0329 1.1336 0.056 Uiso 1 1 calc R A .
C62 C 0.6200(3) -0.00058(18) 1.0471(3) 0.0411(13) Uani 1 1 d . A .
H62 H 0.5832 -0.0288 1.0320 0.049 Uiso 1 1 calc R . .
C63 C 0.6187(3) 0.04371(18) 1.0079(3) 0.0320(11) Uani 1 1 d . . .
H63 H 0.5813 0.0457 0.9660 0.038 Uiso 1 1 calc R A .
C64 C 0.5962(3) 0.15799(16) 0.9826(2) 0.0205(9) Uani 1 1 d . A .
C65 C 0.5168(3) 0.15143(16) 1.0319(2) 0.0250(10) Uani 1 1 d . . .
C66 C 0.5348(3) 0.15439(16) 1.1025(2) 0.0263(10) Uani 1 1 d . A .
H66 H 0.5984 0.1604 1.1197 0.032 Uiso 1 1 calc R . .
C67 C 0.4617(4) 0.14879(18) 1.1485(3) 0.0356(12) Uani 1 1 d . . .
H67 H 0.4747 0.1520 1.1968 0.043 Uiso 1 1 calc R A .
C68 C 0.3693(4) 0.1385(2) 1.1236(3) 0.0487(15) Uani 1 1 d . A .
H68 H 0.3187 0.1341 1.1548 0.058 Uiso 1 1 calc R . .
C69 C 0.3517(4) 0.1347(3) 1.0536(3) 0.0566(18) Uani 1 1 d . . .
H69 H 0.2887 0.1271 1.0364 0.068 Uiso 1 1 calc R A .
C70 C 0.4249(3) 0.1418(2) 1.0072(3) 0.0404(13) Uani 1 1 d . A .
H70 H 0.4114 0.1401 0.9588 0.048 Uiso 1 1 calc R . .
C71 C 0.5214(3) 0.23275(16) 0.9363(2) 0.0204(9) Uani 1 1 d . A .
C72 C 0.5262(3) 0.26450(16) 0.9928(2) 0.0256(10) Uani 1 1 d . . .
H72 H 0.5735 0.2595 1.0287 0.031 Uiso 1 1 calc R A .
C73 C 0.4612(3) 0.30383(18) 0.9964(2) 0.0340(11) Uani 1 1 d . A .
H73 H 0.4638 0.3255 1.0355 0.041 Uiso 1 1 calc R . .
C74 C 0.3923(3) 0.31207(17) 0.9442(2) 0.0318(11) Uani 1 1 d . . .
H74 H 0.3488 0.3394 0.9466 0.038 Uiso 1 1 calc R A .
C75 C 0.3885(3) 0.27953(17) 0.8882(2) 0.0290(10) Uani 1 1 d . A .
H75 H 0.3411 0.2844 0.8524 0.035 Uiso 1 1 calc R . .
C76 C 0.4525(3) 0.24001(17) 0.8839(2) 0.0254(10) Uani 1 1 d . . .
H76 H 0.4492 0.2180 0.8452 0.031 Uiso 1 1 calc R A .
C77 C 0.6679(6) 0.4849(3) 0.9265(4) 0.094(3) Uani 1 1 d . . .
H77A H 0.6960 0.4676 0.8866 0.112 Uiso 1 1 calc R . .
H77B H 0.7206 0.4930 0.9603 0.112 Uiso 1 1 calc R . .
Cl1 Cl 0.60912(18) 0.54242(9) 0.89748(11) 0.0989(7) Uani 1 1 d . . .
Cl2 Cl 0.58565(19) 0.44583(9) 0.96451(15) 0.1165(8) Uani 1 1 d . . .
C78 C 0.3458(6) 0.4710(3) 0.8601(4) 0.101(3) Uani 1 1 d D . .
H78A H 0.4040 0.4889 0.8774 0.121 Uiso 0.852(5) 1 calc PR B 1
H78B H 0.3151 0.4556 0.9004 0.121 Uiso 0.852(5) 1 calc PR B 1
H78C H 0.3973 0.4783 0.8952 0.121 Uiso 0.148(5) 1 calc PR B 2
H78D H 0.2862 0.4621 0.8838 0.121 Uiso 0.148(5) 1 calc PR B 2
Cl3 Cl 0.37896(14) 0.42446(7) 0.80509(11) 0.0801(5) Uani 1 1 d . B .
Cl4 Cl 0.2643(2) 0.51546(8) 0.82033(13) 0.0805(9) Uani 0.852(5) 1 d PD B 1
Cl4A Cl 0.3269(15) 0.5231(5) 0.8017(7) 0.0805(9) Uani 0.148(5) 1 d PD B 2

loop_
_atom_site_aniso_label
_atom_site_aniso_U_11
_atom_site_aniso_U_22
_atom_site_aniso_U_33
_atom_site_aniso_U_23
_atom_site_aniso_U_13
_atom_site_aniso_U_12
Ru1 0.01188(17) 0.0271(2) 0.01870(18) 0.00193(14) 0.00014(13) 0.00469(14)
Ru2 0.01153(17) 0.02196(19) 0.01721(17) 0.00171(14) 0.00145(13) 0.00144(13)
O1 0.042(2) 0.052(2) 0.039(2) 0.0046(17) -0.0129(17) 0.0260(18)
N1 0.0108(17) 0.034(2) 0.0192(18) 0.0006(15) 0.0008(14) 0.0015(15)
N2 0.0128(17) 0.025(2) 0.0218(18) 0.0008(15) 0.0023(14) 0.0000(15)
N3 0.0123(17) 0.041(2) 0.0205(19) 0.0009(16) 0.0008(14) 0.0041(16)
N4 0.0152(17) 0.027(2) 0.0169(17) 0.0015(15) 0.0020(14) 0.0014(15)
N5 0.0136(17) 0.027(2) 0.0266(19) 0.0020(16) 0.0009(15) 0.0069(15)
N6 0.0128(17) 0.0212(19) 0.0218(18) 0.0029(14) -0.0015(14) 0.0040(14)
N7 0.0173(18) 0.025(2) 0.0233(19) 0.0048(15) 0.0003(15) 0.0044(15)
N8 0.0140(17) 0.0240(19) 0.0204(18) 0.0021(15) 0.0012(14) 0.0038(14)
N9 0.023(2) 0.033(2) 0.027(2) -0.0013(17) -0.0022(16) 0.0064(17)
C1 0.019(2) 0.023(2) 0.022(2) 0.0022(17) -0.0032(17) -0.0065(18)
C2 0.024(2) 0.034(3) 0.026(2) 0.003(2) -0.0007(19) 0.002(2)
C3 0.034(3) 0.028(3) 0.032(3) 0.007(2) -0.014(2) 0.000(2)
C4 0.054(3) 0.031(3) 0.019(2) 0.001(2) -0.009(2) -0.006(2)
C5 0.044(3) 0.025(3) 0.027(2) -0.0011(19) 0.003(2) -0.004(2)
C6 0.023(2) 0.026(2) 0.024(2) -0.0011(19) 0.0031(19) -0.0043(19)
C7 0.012(2) 0.034(3) 0.021(2) 0.0024(19) 0.0039(17) -0.0002(18)
C8 0.027(2) 0.027(3) 0.020(2) 0.0041(18) 0.0006(18) -0.0029(19)
C9 0.027(3) 0.039(3) 0.038(3) 0.006(2) -0.011(2) -0.002(2)
C10 0.045(3) 0.039(3) 0.067(4) 0.003(3) -0.024(3) -0.016(3)
C11 0.061(4) 0.031(3) 0.064(4) -0.002(3) -0.025(3) -0.006(3)
C12 0.057(4) 0.034(3) 0.029(3) -0.002(2) -0.002(2) 0.000(3)
C13 0.032(3) 0.035(3) 0.021(2) 0.000(2) 0.0003(19) -0.003(2)
C14 0.028(2) 0.023(2) 0.016(2) -0.0012(17) 0.0011(18) 0.0019(19)
C15 0.023(2) 0.030(2) 0.021(2) -0.0034(19) 0.0086(18) -0.0017(19)
C16 0.034(3) 0.027(3) 0.026(2) -0.0011(19) 0.013(2) -0.004(2)
C17 0.050(3) 0.022(2) 0.030(3) -0.001(2) 0.011(2) 0.005(2)
C18 0.034(3) 0.030(3) 0.033(3) 0.003(2) 0.002(2) 0.005(2)
C19 0.026(2) 0.026(2) 0.027(2) -0.0019(19) 0.0021(19) 0.0016(19)
C26 0.015(2) 0.030(2) 0.028(2) -0.0031(19) 0.0043(18) -0.0006(18)
C27 0.009(2) 0.049(3) 0.023(2) 0.002(2) 0.0013(17) 0.000(2)
C28 0.020(2) 0.046(3) 0.032(3) -0.009(2) 0.001(2) -0.002(2)
C29 0.023(3) 0.075(4) 0.025(3) -0.011(3) 0.000(2) 0.011(3)
C30 0.019(2) 0.093(5) 0.023(2) 0.016(3) 0.005(2) 0.016(3)
C31 0.023(3) 0.076(4) 0.058(4) 0.033(3) 0.017(3) 0.008(3)
C32 0.027(3) 0.046(3) 0.048(3) 0.010(3) 0.011(2) 0.009(2)
C33 0.010(2) 0.035(3) 0.024(2) 0.0008(19) 0.0044(17) -0.0019(18)
C34 0.017(2) 0.028(2) 0.028(2) -0.0005(19) 0.0019(18) 0.0015(18)
C35 0.021(2) 0.043(3) 0.029(3) -0.007(2) -0.0002(19) -0.001(2)
C36 0.025(2) 0.055(3) 0.023(2) 0.005(2) 0.002(2) 0.002(2)
C37 0.023(2) 0.040(3) 0.033(3) 0.014(2) 0.000(2) 0.006(2)
C38 0.023(2) 0.031(3) 0.027(2) 0.002(2) 0.0042(19) 0.002(2)
C39 0.014(2) 0.029(2) 0.032(2) 0.001(2) -0.0020(18) 0.0028(18)
C40 0.023(2) 0.036(3) 0.033(3) 0.005(2) -0.003(2) 0.003(2)
C41 0.030(3) 0.025(3) 0.049(3) 0.011(2) -0.008(2) 0.006(2)
C42 0.023(2) 0.028(3) 0.058(3) -0.002(2) -0.007(2) 0.008(2)
C43 0.026(2) 0.033(3) 0.040(3) -0.008(2) 0.002(2) 0.005(2)
C44 0.026(2) 0.028(2) 0.032(2) -0.001(2) -0.006(2) 0.006(2)
C45 0.017(2) 0.024(2) 0.023(2) 0.0048(18) -0.0032(17) 0.0017(18)
C46 0.017(2) 0.022(2) 0.042(3) 0.000(2) -0.007(2) 0.0073(18)
C47 0.031(3) 0.026(3) 0.061(3) 0.003(2) 0.006(2) 0.009(2)
C48 0.037(3) 0.021(3) 0.111(6) 0.002(3) -0.001(3) 0.004(2)
C49 0.050(4) 0.031(3) 0.110(6) -0.012(4) -0.038(4) 0.007(3)
C50 0.069(4) 0.035(3) 0.074(4) -0.016(3) -0.038(4) 0.017(3)
C51 0.039(3) 0.025(3) 0.046(3) -0.005(2) -0.020(2) 0.008(2)
C52 0.014(2) 0.017(2) 0.029(2) -0.0002(18) -0.0035(17) 0.0051(17)
C53 0.019(2) 0.026(2) 0.035(3) 0.004(2) -0.0001(19) 0.0049(19)
C54 0.018(2) 0.031(3) 0.046(3) 0.006(2) 0.004(2) 0.000(2)
C55 0.014(2) 0.041(3) 0.047(3) 0.006(2) -0.010(2) 0.004(2)
C56 0.025(2) 0.032(3) 0.035(3) 0.010(2) -0.007(2) 0.009(2)
C57 0.017(2) 0.022(2) 0.029(2) 0.0022(19) -0.0017(18) 0.0023(18)
C58 0.018(2) 0.024(2) 0.031(2) 0.0066(19) 0.0064(18) 0.0069(18)
C59 0.034(3) 0.030(3) 0.032(3) 0.007(2) -0.004(2) 0.003(2)
C60 0.042(3) 0.039(3) 0.049(3) 0.026(3) -0.004(3) 0.006(3)
C61 0.030(3) 0.036(3) 0.074(4) 0.036(3) 0.009(3) 0.005(2)
C62 0.026(3) 0.025(3) 0.072(4) 0.010(3) 0.009(3) -0.008(2)
C63 0.017(2) 0.039(3) 0.040(3) 0.003(2) 0.003(2) -0.003(2)
C64 0.018(2) 0.025(2) 0.018(2) 0.0051(18) 0.0048(17) 0.0001(18)
C65 0.020(2) 0.026(2) 0.030(2) 0.0100(19) 0.0072(19) 0.0099(18)
C66 0.027(2) 0.025(2) 0.028(2) 0.0082(19) 0.0098(19) 0.0048(19)
C67 0.042(3) 0.035(3) 0.030(3) 0.009(2) 0.010(2) 0.009(2)
C68 0.035(3) 0.072(4) 0.041(3) 0.030(3) 0.022(2) 0.019(3)
C69 0.018(3) 0.105(5) 0.048(3) 0.034(3) 0.010(2) 0.007(3)
C70 0.020(2) 0.068(4) 0.033(3) 0.022(3) 0.004(2) 0.002(2)
C71 0.013(2) 0.028(2) 0.021(2) 0.0062(18) 0.0050(17) 0.0031(17)
C72 0.021(2) 0.032(3) 0.024(2) 0.0044(19) 0.0013(18) 0.0067(19)
C73 0.037(3) 0.038(3) 0.027(2) -0.003(2) 0.006(2) 0.011(2)
C74 0.025(2) 0.030(3) 0.042(3) 0.008(2) 0.012(2) 0.015(2)
C75 0.023(2) 0.034(3) 0.030(3) 0.011(2) 0.002(2) 0.007(2)
C76 0.024(2) 0.030(3) 0.023(2) 0.0056(19) 0.0020(18) 0.0049(19)
C77 0.097(6) 0.105(7) 0.080(5) -0.007(5) 0.014(5) 0.003(5)
Cl1 0.1206(18) 0.1031(17) 0.0739(13) 0.0177(11) 0.0174(12) -0.0056(14)
Cl2 0.1085(18) 0.0971(17) 0.143(2) 0.0318(16) -0.0026(16) 0.0185(14)
C78 0.103(7) 0.119(7) 0.081(6) -0.007(5) -0.001(5) 0.014(6)
Cl3 0.0755(12) 0.0619(11) 0.1041(15) 0.0033(10) 0.0227(11) 0.0068(9)
Cl4 0.097(2) 0.0611(13) 0.0831(15) -0.0235(11) -0.0047(15) 0.0174(14)
Cl4A 0.097(2) 0.0611(13) 0.0831(15) -0.0235(11) -0.0047(15) 0.0174(14)

loop_
_atom_type_symbol
_atom_type_description
_atom_type_scat_dispersion_real
_atom_type_scat_dispersion_imag
_atom_type_scat_source
C C 0.0033 0.0016 'International Tables Vol C Tables 4.2.6.8 and 6.1.1.4'
H H 0.0000 0.0000 'International Tables Vol C Tables 4.2.6.8 and 6.1.1.4'
N N 0.0061 0.0033 'International Tables Vol C Tables 4.2.6.8 and 6.1.1.4'
O O 0.0106 0.0060 'International Tables Vol C Tables 4.2.6.8 and 6.1.1.4'
Ru Ru -1.2594 0.8363 'International Tables Vol C Tables 4.2.6.8 and 6.1.1.4'
Cl Cl 0.1484 0.1585 'International Tables Vol C Tables 4.2.6.8 and 6.1.1.4'

loop_
_geom_angle_atom_site_label_1
_geom_angle_atom_site_label_2
_geom_angle_atom_site_label_3
_geom_angle
_geom_angle_publ_flag
N9 Ru1 N3 93.53(15) yes
N9 Ru1 N7 93.82(15) yes
N3 Ru1 N7 172.65(13) yes
N9 Ru1 N1 94.00(15) yes
N3 Ru1 N1 90.05(14) yes
N7 Ru1 N1 89.62(13) yes
N9 Ru1 N5 95.03(15) yes
N3 Ru1 N5 89.66(14) yes
N7 Ru1 N5 89.51(13) yes
N1 Ru1 N5 170.97(13) yes
N9 Ru1 Ru2 179.29(12) yes
N3 Ru1 Ru2 86.28(10) yes
N7 Ru1 Ru2 86.38(9) yes
N1 Ru1 Ru2 85.32(9) yes
N5 Ru1 Ru2 85.65(9) yes
N6 Ru2 N2 179.85(14) yes
N6 Ru2 N4 89.49(13) yes
N2 Ru2 N4 90.63(13) yes
N6 Ru2 N8 89.44(13) yes
N2 Ru2 N8 90.45(13) yes
N4 Ru2 N8 177.97(13) yes
N6 Ru2 Ru1 89.96(9) yes
N2 Ru2 Ru1 90.14(9) yes
N4 Ru2 Ru1 89.18(9) yes
N8 Ru2 Ru1 89.09(9) yes
C7 N1 C1 118.3(3) ?
C7 N1 Ru1 122.7(3) ?
C1 N1 Ru1 118.4(3) ?
C7 N2 C14 118.9(3) ?
C7 N2 Ru2 121.5(3) ?
C14 N2 Ru2 119.2(3) ?
C26 N3 C20 113.4(4) ?
C26 N3 C20A 121.9(4) ?
C20 N3 C20A 19.3(3) ?
C26 N3 Ru1 121.9(3) ?
C20 N3 Ru1 122.9(4) ?
C20A N3 Ru1 116.0(3) ?
C26 N4 C33 118.0(3) ?
C26 N4 Ru2 120.1(3) ?
C33 N4 Ru2 121.2(3) ?
C45 N5 C39 118.0(3) ?
C45 N5 Ru1 121.7(3) ?
C39 N5 Ru1 119.6(3) ?
C45 N6 C52 120.3(3) ?
C45 N6 Ru2 121.9(3) ?
C52 N6 Ru2 117.5(2) ?
C64 N7 C58 119.4(3) ?
C64 N7 Ru1 122.4(3) ?
C58 N7 Ru1 117.8(3) ?
C64 N8 C71 119.2(3) ?
C64 N8 Ru2 120.7(3) ?
C71 N8 Ru2 119.7(2) ?
O1 N9 Ru1 178.5(4) ?
C2 C1 C6 119.0(4) ?
C2 C1 N1 121.6(4) ?
C6 C1 N1 119.4(4) ?
C1 C2 C3 120.1(4) ?
C1 C2 H2 119.9 ?
C3 C2 H2 119.9 ?
C4 C3 C2 120.2(4) ?
C4 C3 H3 119.9 ?
C2 C3 H3 119.9 ?
C5 C4 C3 119.8(4) ?
C5 C4 H4 120.1 ?
C3 C4 H4 120.1 ?
C6 C5 C4 119.7(4) ?
C6 C5 H5 120.2 ?
C4 C5 H5 120.2 ?
C5 C6 C1 121.1(4) ?
C5 C6 H6 119.4 ?
C1 C6 H6 119.4 ?
N1 C7 N2 117.1(4) ?
N1 C7 C8 122.3(4) ?
N2 C7 C8 120.6(4) ?
C13 C8 C9 119.6(4) ?
C13 C8 C7 119.6(4) ?
C9 C8 C7 120.6(4) ?
C10 C9 C8 118.9(5) ?
C10 C9 H9 120.5 ?
C8 C9 H9 120.5 ?
C11 C10 C9 121.2(5) ?
C11 C10 H10 119.4 ?
C9 C10 H10 119.4 ?
C12 C11 C10 119.7(5) ?
C12 C11 H11 120.1 ?
C10 C11 H11 120.1 ?
C11 C12 C13 120.2(5) ?
C11 C12 H12 119.9 ?
C13 C12 H12 119.9 ?
C12 C13 C8 120.3(5) ?
C12 C13 H13 119.9 ?
C8 C13 H13 119.9 ?
C15 C14 C19 119.7(4) ?
C15 C14 N2 120.9(4) ?
C19 C14 N2 119.3(4) ?
C16 C15 C14 120.0(4) ?
C16 C15 H15 120.0 ?
C14 C15 H15 120.0 ?
C17 C16 C15 120.9(4) ?
C17 C16 H16 119.6 ?
C15 C16 H16 119.6 ?
C16 C17 C18 119.7(4) ?
C16 C17 H17 120.2 ?
C18 C17 H17 120.2 ?
C19 C18 C17 120.2(4) ?
C19 C18 H18 119.9 ?
C17 C18 H18 119.9 ?
C18 C19 C14 119.5(4) ?
C18 C19 H19 120.2 ?
C14 C19 H19 120.2 ?
C21 C20 C25 120.0 ?
C21 C20 N3 117.5(4) ?
C25 C20 N3 122.5(4) ?
N3 C20 H25A 114.3 ?
C22 C21 C20 120.0 ?
C22 C21 H21 120.0 ?
C20 C21 H21 120.0 ?
C21 C22 C23 120.0 ?
C21 C22 H22 120.0 ?
C23 C22 H22 120.0 ?
C22 C23 C24 120.0 ?
C22 C23 H23 120.0 ?
C24 C23 H23 120.0 ?
C25 C24 C23 120.0 ?
C25 C24 H24 120.0 ?
C23 C24 H24 120.0 ?
C24 C25 C20 120.0 ?
C24 C25 H25 120.0 ?
C20 C25 H25 120.0 ?
C21A C20A C25A 120.0 ?
C21A C20A N3 125.1(4) ?
C25A C20A N3 114.9(4) ?
C22A C21A C20A 120.0 ?
C22A C21A H21A 120.0 ?
C20A C21A H21A 120.0 ?
C21A C22A C23A 120.0 ?
C21A C22A H22A 120.0 ?
C23A C22A H22A 120.0 ?
C22A C23A C24A 120.0 ?
C22A C23A H23A 120.0 ?
C24A C23A H23A 120.0 ?
C25A C24A C23A 120.0 ?
C25A C24A H24A 120.0 ?
C23A C24A H24A 120.0 ?
C24A C25A C20A 120.0 ?
C24A C25A H25A 120.0 ?
C20A C25A H25A 120.0 ?
N3 C26 N4 119.1(4) ?
N3 C26 C27 119.5(4) ?
N4 C26 C27 121.4(4) ?
C32 C27 C28 119.8(4) ?
C32 C27 C26 119.9(4) ?
C28 C27 C26 120.2(4) ?
C29 C28 C27 119.3(5) ?
C29 C28 H28 120.3 ?
C27 C28 H28 120.3 ?
C30 C29 C28 120.7(5) ?
C30 C29 H29 119.6 ?
C28 C29 H29 119.6 ?
C29 C30 C31 120.0(5) ?
C29 C30 H30 120.0 ?
C31 C30 H30 120.0 ?
C30 C31 C32 120.2(5) ?
C30 C31 H31 119.9 ?
C32 C31 H31 119.9 ?
C27 C32 C31 119.9(5) ?
C27 C32 H32 120.1 ?
C31 C32 H32 120.1 ?
C38 C33 C34 120.2(4) ?
C38 C33 N4 120.6(4) ?
C34 C33 N4 119.1(4) ?
C35 C34 C33 119.7(4) ?
C35 C34 H34 120.1 ?
C33 C34 H34 120.1 ?
C36 C35 C34 119.9(4) ?
C36 C35 H35 120.0 ?
C34 C35 H35 120.0 ?
C37 C36 C35 119.9(4) ?
C37 C36 H36 120.1 ?
C35 C36 H36 120.1 ?
C36 C37 C38 121.1(4) ?
C36 C37 H37 119.4 ?
C38 C37 H37 119.4 ?
C33 C38 C37 119.1(4) ?
C33 C38 H38 120.4 ?
C37 C38 H38 120.4 ?
C44 C39 C40 119.0(4) ?
C44 C39 N5 119.5(4) ?
C40 C39 N5 121.3(4) ?
C41 C40 C39 119.8(5) ?
C41 C40 H40 120.1 ?
C39 C40 H40 120.1 ?
C42 C41 C40 120.9(4) ?
C42 C41 H41 119.5 ?
C40 C41 H41 119.5 ?
C41 C42 C43 119.7(4) ?
C41 C42 H42 120.2 ?
C43 C42 H42 120.2 ?
C44 C43 C42 119.9(5) ?
C44 C43 H43 120.1 ?
C42 C43 H43 120.1 ?
C43 C44 C39 120.7(4) ?
C43 C44 H44 119.7 ?
C39 C44 H44 119.7 ?
N5 C45 N6 117.7(4) ?
N5 C45 C46 123.4(4) ?
N6 C45 C46 118.8(3) ?
C51 C46 C47 120.0(4) ?
C51 C46 C45 119.0(4) ?
C47 C46 C45 120.7(4) ?
C46 C47 C48 117.9(5) ?
C46 C47 H47 121.1 ?
C48 C47 H47 121.1 ?
C49 C48 C47 121.6(6) ?
C49 C48 H48 119.2 ?
C47 C48 H48 119.2 ?
C48 C49 C50 120.0(6) ?
C48 C49 H49 120.0 ?
C50 C49 H49 120.0 ?
C49 C50 C51 120.0(6) ?
C49 C50 H50 120.0 ?
C51 C50 H50 120.0 ?
C46 C51 C50 120.4(5) ?
C46 C51 H51 119.8 ?
C50 C51 H51 119.8 ?
C57 C52 C53 120.5(4) ?
C57 C52 N6 118.7(4) ?
C53 C52 N6 120.6(4) ?
C54 C53 C52 118.7(4) ?
C54 C53 H53 120.6 ?
C52 C53 H53 120.6 ?
C55 C54 C53 121.0(4) ?
C55 C54 H54 119.5 ?
C53 C54 H54 119.5 ?
C54 C55 C56 119.9(4) ?
C54 C55 H55 120.1 ?
C56 C55 H55 120.1 ?
C57 C56 C55 120.4(4) ?
C57 C56 H56 119.8 ?
C55 C56 H56 119.8 ?
C56 C57 C52 119.5(4) ?
C56 C57 H57 120.3 ?
C52 C57 H57 120.3 ?
C63 C58 C59 120.6(4) ?
C63 C58 N7 118.6(4) ?
C59 C58 N7 120.6(4) ?
C58 C59 C60 118.9(5) ?
C58 C59 H59 120.5 ?
C60 C59 H59 120.5 ?
C61 C60 C59 120.5(5) ?
C61 C60 H60 119.8 ?
C59 C60 H60 119.8 ?
C62 C61 C60 120.9(5) ?
C62 C61 H61 119.5 ?
C60 C61 H61 119.5 ?
C61 C62 C63 119.8(5) ?
C61 C62 H62 120.1 ?
C63 C62 H62 120.1 ?
C58 C63 C62 119.3(4) ?
C58 C63 H63 120.4 ?
C62 C63 H63 120.4 ?
N8 C64 N7 118.4(4) ?
N8 C64 C65 121.6(4) ?
N7 C64 C65 120.0(3) ?
C70 C65 C66 119.2(4) ?
C70 C65 C64 120.1(4) ?
C66 C65 C64 120.7(4) ?
C65 C66 C67 121.1(4) ?
C65 C66 H66 119.4 ?
C67 C66 H66 119.4 ?
C66 C67 C68 119.6(5) ?
C66 C67 H67 120.2 ?
C68 C67 H67 120.2 ?
C69 C68 C67 119.3(5) ?
C69 C68 H68 120.3 ?
C67 C68 H68 120.3 ?
C68 C69 C70 121.0(5) ?
C68 C69 H69 119.5 ?
C70 C69 H69 119.5 ?
C65 C70 C69 119.7(5) ?
C65 C70 H70 120.2 ?
C69 C70 H70 120.2 ?
C72 C71 C76 120.5(4) ?
C72 C71 N8 118.5(4) ?
C76 C71 N8 121.0(4) ?
C71 C72 C73 119.1(4) ?
C71 C72 H72 120.4 ?
C73 C72 H72 120.4 ?
C74 C73 C72 121.3(4) ?
C74 C73 H73 119.4 ?
C72 C73 H73 119.4 ?
C75 C74 C73 118.6(4) ?
C75 C74 H74 120.7 ?
C73 C74 H74 120.7 ?
C76 C75 C74 121.0(4) ?
C76 C75 H75 119.5 ?
C74 C75 H75 119.5 ?
C75 C76 C71 119.5(4) ?
C75 C76 H76 120.2 ?
C71 C76 H76 120.2 ?
Cl2 C77 Cl1 109.8(5) ?
Cl2 C77 H77A 109.7 ?
Cl1 C77 H77A 109.7 ?
Cl2 C77 H77B 109.7 ?
Cl1 C77 H77B 109.7 ?
H77A C77 H77B 108.2 ?
Cl3 C78 Cl4 113.1(5) ?
Cl3 C78 Cl4A 101.8(6) ?
Cl4 C78 Cl4A 31.5(6) ?
Cl3 C78 H78A 109.0 ?
Cl4 C78 H78A 109.0 ?
Cl4A C78 H78A 86.6 ?
Cl3 C78 H78B 109.0 ?
Cl4 C78 H78B 109.0 ?
Cl4A C78 H78B 138.8 ?
H78A C78 H78B 107.8 ?
Cl3 C78 H78C 111.4 ?
Cl4 C78 H78C 126.7 ?
Cl4A C78 H78C 111.4 ?
H78A C78 H78C 26.8 ?
H78B C78 H78C 82.2 ?
Cl3 C78 H78D 111.4 ?
Cl4 C78 H78D 80.0 ?
Cl4A C78 H78D 111.4 ?
H78A C78 H78D 130.5 ?
H78B C78 H78D 31.4 ?
H78C C78 H78D 109.3 ?

loop_
_geom_bond_atom_site_label_1
_geom_bond_atom_site_label_2
_geom_bond_distance
_geom_bond_publ_flag
Ru1 N9 1.824(4) yes
Ru1 N3 2.059(3) yes
Ru1 N7 2.064(3) yes
Ru1 N1 2.086(4) yes
Ru1 N5 2.103(4) yes
Ru1 Ru2 2.4119(5) yes
Ru2 N6 2.000(3) yes
Ru2 N2 2.002(3) yes
Ru2 N4 2.031(3) yes
Ru2 N8 2.036(3) yes
O1 N9 1.166(5) ?
N1 C7 1.341(5) ?
N1 C1 1.436(5) ?
N2 C7 1.350(5) ?
N2 C14 1.437(5) ?
N3 C26 1.322(5) ?
N3 C20 1.438(5) ?
N3 C20A 1.456(5) ?
N4 C26 1.344(5) ?
N4 C33 1.441(5) ?
N5 C45 1.337(5) ?
N5 C39 1.435(5) ?
N6 C45 1.348(5) ?
N6 C52 1.443(5) ?
N7 C64 1.336(5) ?
N7 C58 1.446(5) ?
N8 C64 1.334(5) ?
N8 C71 1.454(5) ?
C1 C2 1.386(6) ?
C1 C6 1.386(6) ?
C2 C3 1.391(6) ?
C2 H2 0.9500 ?
C3 C4 1.384(7) ?
C3 H3 0.9500 ?
C4 C5 1.383(7) ?
C4 H4 0.9500 ?
C5 C6 1.381(6) ?
C5 H5 0.9500 ?
C6 H6 0.9500 ?
C7 C8 1.482(6) ?
C8 C13 1.390(6) ?
C8 C9 1.398(6) ?
C9 C10 1.386(7) ?
C9 H9 0.9500 ?
C10 C11 1.378(8) ?
C10 H10 0.9500 ?
C11 C12 1.377(8) ?
C11 H11 0.9500 ?
C12 C13 1.382(7) ?
C12 H12 0.9500 ?
C13 H13 0.9500 ?
C14 C15 1.390(6) ?
C14 C19 1.395(6) ?
C15 C16 1.374(6) ?
C15 H15 0.9500 ?
C16 C17 1.372(7) ?
C16 H16 0.9500 ?
C17 C18 1.394(7) ?
C17 H17 0.9500 ?
C18 C19 1.385(6) ?
C18 H18 0.9500 ?
C19 H19 0.9500 ?
C20 C21 1.3900 ?
C20 C25 1.3900 ?
C20 H25A 1.5689 ?
C21 C22 1.3900 ?
C21 H21 0.9500 ?
C22 C23 1.3900 ?
C22 H22 0.9500 ?
C23 C24 1.3900 ?
C23 H23 0.9500 ?
C24 C25 1.3900 ?
C24 H24 0.9500 ?
C24 H25A 1.5270 ?
C25 H25 0.9500 ?
C25 H25A 0.2889 ?
C20A C21A 1.3900 ?
C20A C25A 1.3900 ?
C21A C22A 1.3900 ?
C21A H21A 0.9500 ?
C22A C23A 1.3900 ?
C22A H22A 0.9500 ?
C23A C24A 1.3900 ?
C23A H23A 0.9500 ?
C24A C25A 1.3900 ?
C24A H24A 0.9500 ?
C25A H25A 0.9499 ?
C26 C27 1.497(6) ?
C27 C32 1.372(7) ?
C27 C28 1.391(6) ?
C28 C29 1.389(7) ?
C28 H28 0.9500 ?
C29 C30 1.360(8) ?
C29 H29 0.9500 ?
C30 C31 1.372(8) ?
C30 H30 0.9500 ?
C31 C32 1.391(7) ?
C31 H31 0.9500 ?
C32 H32 0.9500 ?
C33 C38 1.385(6) ?
C33 C34 1.390(6) ?
C34 C35 1.389(6) ?
C34 H34 0.9500 ?
C35 C36 1.385(7) ?
C35 H35 0.9500 ?
C36 C37 1.369(7) ?
C36 H36 0.9500 ?
C37 C38 1.388(6) ?
C37 H37 0.9500 ?
C38 H38 0.9500 ?
C39 C44 1.389(6) ?
C39 C40 1.393(6) ?
C40 C41 1.386(6) ?
C40 H40 0.9500 ?
C41 C42 1.372(7) ?
C41 H41 0.9500 ?
C42 C43 1.387(7) ?
C42 H42 0.9500 ?
C43 C44 1.385(6) ?
C43 H43 0.9500 ?
C44 H44 0.9500 ?
C45 C46 1.490(6) ?
C46 C51 1.382(7) ?
C46 C47 1.389(7) ?
C47 C48 1.422(8) ?
C47 H47 0.9500 ?
C48 C49 1.344(9) ?
C48 H48 0.9500 ?
C49 C50 1.378(9) ?
C49 H49 0.9500 ?
C50 C51 1.390(7) ?
C50 H50 0.9500 ?
C51 H51 0.9500 ?
C52 C57 1.382(6) ?
C52 C53 1.394(6) ?
C53 C54 1.389(6) ?
C53 H53 0.9500 ?
C54 C55 1.363(7) ?
C54 H54 0.9500 ?
C55 C56 1.386(7) ?
C55 H55 0.9500 ?
C56 C57 1.380(6) ?
C56 H56 0.9500 ?
C57 H57 0.9500 ?
C58 C63 1.383(6) ?
C58 C59 1.385(6) ?
C59 C60 1.387(6) ?
C59 H59 0.9500 ?
C60 C61 1.372(8) ?
C60 H60 0.9500 ?
C61 C62 1.360(8) ?
C61 H61 0.9500 ?
C62 C63 1.402(7) ?
C62 H62 0.9500 ?
C63 H63 0.9500 ?
C64 C65 1.495(6) ?
C65 C70 1.376(6) ?
C65 C66 1.383(6) ?
C66 C67 1.384(6) ?
C66 H66 0.9500 ?
C67 C68 1.386(7) ?
C67 H67 0.9500 ?
C68 C69 1.373(8) ?
C68 H68 0.9500 ?
C69 C70 1.394(7) ?
C69 H69 0.9500 ?
C70 H70 0.9500 ?
C71 C72 1.381(6) ?
C71 C76 1.387(6) ?
C72 C73 1.389(6) ?
C72 H72 0.9500 ?
C73 C74 1.388(7) ?
C73 H73 0.9500 ?
C74 C75 1.385(7) ?
C74 H74 0.9500 ?
C75 C76 1.384(6) ?
C75 H75 0.9500 ?
C76 H76 0.9500 ?
C77 Cl2 1.730(8) ?
C77 Cl1 1.817(9) ?
C77 H77A 0.9900 ?
C77 H77B 0.9900 ?
C78 Cl3 1.707(8) ?
C78 Cl4 1.797(9) ?
C78 Cl4A 1.804(15) ?
C78 H78A 0.9900 ?
C78 H78B 0.9900 ?
C78 H78C 0.9900 ?
C78 H78D 0.9900 ?

loop_
_geom_torsion_atom_site_label_1
_geom_torsion_atom_site_label_2
_geom_torsion_atom_site_label_3
_geom_torsion_atom_site_label_4
_geom_torsion
N9 Ru1 Ru2 N6 177(100)
N3 Ru1 Ru2 N6 102.79(14)
N7 Ru1 Ru2 N6 -76.94(14)
N1 Ru1 Ru2 N6 -166.85(13)
N5 Ru1 Ru2 N6 12.85(13)
N9 Ru1 Ru2 N2 -3(10)
N3 Ru1 Ru2 N2 -77.32(14)
N7 Ru1 Ru2 N2 102.95(13)
N1 Ru1 Ru2 N2 13.04(13)
N5 Ru1 Ru2 N2 -167.26(13)
N9 Ru1 Ru2 N4 88(10)
N3 Ru1 Ru2 N4 13.30(14)
N7 Ru1 Ru2 N4 -166.42(13)
N1 Ru1 Ru2 N4 103.66(13)
N5 Ru1 Ru2 N4 -76.64(13)
N9 Ru1 Ru2 N8 -94(10)
N3 Ru1 Ru2 N8 -167.77(14)
N7 Ru1 Ru2 N8 12.50(14)
N1 Ru1 Ru2 N8 -77.42(13)
N5 Ru1 Ru2 N8 102.29(13)
N9 Ru1 N1 C7 164.3(3)
N3 Ru1 N1 C7 70.8(3)
N7 Ru1 N1 C7 -101.9(3)
N5 Ru1 N1 C7 -17.4(10)
Ru2 Ru1 N1 C7 -15.5(3)
N9 Ru1 N1 C1 -25.2(3)
N3 Ru1 N1 C1 -118.7(3)
N7 Ru1 N1 C1 68.6(3)
N5 Ru1 N1 C1 153.1(7)
Ru2 Ru1 N1 C1 155.0(3)
N6 Ru2 N2 C7 115(62)
N4 Ru2 N2 C7 -105.3(3)
N8 Ru2 N2 C7 73.0(3)
Ru1 Ru2 N2 C7 -16.1(3)
N6 Ru2 N2 C14 -72(58)
N4 Ru2 N2 C14 68.0(3)
N8 Ru2 N2 C14 -113.7(3)
Ru1 Ru2 N2 C14 157.2(3)
N9 Ru1 N3 C26 163.3(4)
N7 Ru1 N3 C26 -15.2(13)
N1 Ru1 N3 C26 -102.7(4)
N5 Ru1 N3 C26 68.3(4)
Ru2 Ru1 N3 C26 -17.4(3)
N9 Ru1 N3 C20 -32.8(4)
N7 Ru1 N3 C20 148.7(10)
N1 Ru1 N3 C20 61.2(4)
N5 Ru1 N3 C20 -127.8(4)
Ru2 Ru1 N3 C20 146.5(4)
N9 Ru1 N3 C20A -12.0(4)
N7 Ru1 N3 C20A 169.4(10)
N1 Ru1 N3 C20A 82.0(4)
N5 Ru1 N3 C20A -107.0(4)
Ru2 Ru1 N3 C20A 167.3(3)
N6 Ru2 N4 C26 -104.5(3)
N2 Ru2 N4 C26 75.6(3)
N8 Ru2 N4 C26 -46(4)
Ru1 Ru2 N4 C26 -14.5(3)
N6 Ru2 N4 C33 65.7(3)
N2 Ru2 N4 C33 -114.2(3)
N8 Ru2 N4 C33 124(4)
Ru1 Ru2 N4 C33 155.7(3)
N9 Ru1 N5 C45 165.1(3)
N3 Ru1 N5 C45 -101.4(3)
N7 Ru1 N5 C45 71.3(3)
N1 Ru1 N5 C45 -13.2(10)
Ru2 Ru1 N5 C45 -15.1(3)
N9 Ru1 N5 C39 -25.2(3)
N3 Ru1 N5 C39 68.4(3)
N7 Ru1 N5 C39 -118.9(3)
N1 Ru1 N5 C39 156.5(7)
Ru2 Ru1 N5 C39 154.7(3)
N2 Ru2 N6 C45 -147(100)
N4 Ru2 N6 C45 73.2(3)
N8 Ru2 N6 C45 -105.1(3)
Ru1 Ru2 N6 C45 -16.0(3)
N2 Ru2 N6 C52 26(58)
N4 Ru2 N6 C52 -114.0(3)
N8 Ru2 N6 C52 67.7(3)
Ru1 Ru2 N6 C52 156.8(3)
N9 Ru1 N7 C64 165.3(3)
N3 Ru1 N7 C64 -16.2(13)
N1 Ru1 N7 C64 71.3(3)
N5 Ru1 N7 C64 -99.7(3)
Ru2 Ru1 N7 C64 -14.0(3)
N9 Ru1 N7 C58 -22.7(3)
N3 Ru1 N7 C58 155.8(10)
N1 Ru1 N7 C58 -116.7(3)
N5 Ru1 N7 C58 72.3(3)
Ru2 Ru1 N7 C58 158.0(3)
N6 Ru2 N8 C64 73.8(3)
N2 Ru2 N8 C64 -106.3(3)
N4 Ru2 N8 C64 16(4)
Ru1 Ru2 N8 C64 -16.1(3)
N6 Ru2 N8 C71 -112.8(3)
N2 Ru2 N8 C71 67.1(3)
N4 Ru2 N8 C71 -171(4)
Ru1 Ru2 N8 C71 157.2(3)
N3 Ru1 N9 O1 106(15)
N7 Ru1 N9 O1 -75(15)
N1 Ru1 N9 O1 15(15)
N5 Ru1 N9 O1 -164(15)
Ru2 Ru1 N9 O1 31(23)
C7 N1 C1 C2 -114.5(5)
Ru1 N1 C1 C2 74.6(4)
C7 N1 C1 C6 69.1(5)
Ru1 N1 C1 C6 -101.8(4)
C6 C1 C2 C3 0.6(6)
N1 C1 C2 C3 -175.9(4)
C1 C2 C3 C4 1.5(7)
C2 C3 C4 C5 -2.2(7)
C3 C4 C5 C6 0.8(7)
C4 C5 C6 C1 1.2(7)
C2 C1 C6 C5 -1.9(6)
N1 C1 C6 C5 174.6(4)
C1 N1 C7 N2 -162.6(3)
Ru1 N1 C7 N2 7.9(5)
C1 N1 C7 C8 15.8(6)
Ru1 N1 C7 C8 -173.7(3)
C14 N2 C7 N1 -165.0(3)
Ru2 N2 C7 N1 8.3(5)
C14 N2 C7 C8 16.6(5)
Ru2 N2 C7 C8 -170.1(3)
N1 C7 C8 C13 -125.8(4)
N2 C7 C8 C13 52.6(6)
N1 C7 C8 C9 57.8(6)
N2 C7 C8 C9 -123.9(4)
C13 C8 C9 C10 0.2(7)
C7 C8 C9 C10 176.7(4)
C8 C9 C10 C11 0.6(8)
C9 C10 C11 C12 -0.1(9)
C10 C11 C12 C13 -1.3(8)
C11 C12 C13 C8 2.2(7)
C9 C8 C13 C12 -1.6(7)
C7 C8 C13 C12 -178.1(4)
C7 N2 C14 C15 54.2(5)
Ru2 N2 C14 C15 -119.2(4)
C7 N2 C14 C19 -129.7(4)
Ru2 N2 C14 C19 56.9(5)
C19 C14 C15 C16 2.8(6)
N2 C14 C15 C16 178.9(4)
C14 C15 C16 C17 -2.7(7)
C15 C16 C17 C18 1.2(7)
C16 C17 C18 C19 0.2(7)
C17 C18 C19 C14 0.0(7)
C15 C14 C19 C18 -1.4(6)
N2 C14 C19 C18 -177.6(4)
C26 N3 C20 C21 -118.1(4)
C20A N3 C20 C21 2.3(13)
Ru1 N3 C20 C21 76.8(5)
C26 N3 C20 C25 59.7(6)
C20A N3 C20 C25 -179.9(17)
Ru1 N3 C20 C25 -105.4(4)
C25 C20 C21 C22 0.0
N3 C20 C21 C22 177.9(6)
C20 C21 C22 C23 0.0
C21 C22 C23 C24 0.0
C22 C23 C24 C25 0.0
C23 C24 C25 C20 0.0
C21 C20 C25 C24 0.0
N3 C20 C25 C24 -177.8(6)
C26 N3 C20A C21A -106.5(5)
C20 N3 C20A C21A -175.4(18)
Ru1 N3 C20A C21A 68.8(5)
C26 N3 C20A C25A 70.5(6)
C20 N3 C20A C25A 1.6(13)
Ru1 N3 C20A C25A -114.2(4)
C25A C20A C21A C22A 0.0
N3 C20A C21A C22A 176.9(6)
C20A C21A C22A C23A 0.0
C21A C22A C23A C24A 0.0
C22A C23A C24A C25A 0.0
C23A C24A C25A C20A 0.0
C21A C20A C25A C24A 0.0
N3 C20A C25A C24A -177.2(6)
C20 N3 C26 N4 -154.2(4)
C20A N3 C26 N4 -173.9(4)
Ru1 N3 C26 N4 11.1(6)
C20 N3 C26 C27 24.4(6)
C20A N3 C26 C27 4.7(7)
Ru1 N3 C26 C27 -170.3(3)
C33 N4 C26 N3 -165.2(4)
Ru2 N4 C26 N3 5.3(5)
C33 N4 C26 C27 16.2(6)
Ru2 N4 C26 C27 -173.3(3)
N3 C26 C27 C32 -113.2(5)
N4 C26 C27 C32 65.4(6)
N3 C26 C27 C28 63.1(6)
N4 C26 C27 C28 -118.3(5)
C32 C27 C28 C29 -0.9(7)
C26 C27 C28 C29 -177.2(4)
C27 C28 C29 C30 2.3(7)
C28 C29 C30 C31 -1.6(7)
C29 C30 C31 C32 -0.6(8)
C28 C27 C32 C31 -1.3(7)
C26 C27 C32 C31 175.1(4)
C30 C31 C32 C27 2.0(8)
C26 N4 C33 C38 -122.1(4)
Ru2 N4 C33 C38 67.6(5)
C26 N4 C33 C34 61.1(5)
Ru2 N4 C33 C34 -109.3(4)
C38 C33 C34 C35 0.2(6)
N4 C33 C34 C35 177.0(4)
C33 C34 C35 C36 0.6(6)
C34 C35 C36 C37 -0.8(7)
C35 C36 C37 C38 0.3(7)
C34 C33 C38 C37 -0.7(6)
N4 C33 C38 C37 -177.5(4)
C36 C37 C38 C33 0.5(7)
C45 N5 C39 C44 62.2(5)
Ru1 N5 C39 C44 -107.9(4)
C45 N5 C39 C40 -121.8(5)
Ru1 N5 C39 C40 68.1(5)
C44 C39 C40 C41 2.0(7)
N5 C39 C40 C41 -174.0(4)
C39 C40 C41 C42 0.3(7)
C40 C41 C42 C43 -2.0(7)
C41 C42 C43 C44 1.5(7)
C42 C43 C44 C39 0.8(7)
C40 C39 C44 C43 -2.5(7)
N5 C39 C44 C43 173.6(4)
C39 N5 C45 N6 -162.3(4)
Ru1 N5 C45 N6 7.5(5)
C39 N5 C45 C46 18.8(6)
Ru1 N5 C45 C46 -171.3(3)
C52 N6 C45 N5 -164.3(4)
Ru2 N6 C45 N5 8.3(5)
C52 N6 C45 C46 14.6(6)
Ru2 N6 C45 C46 -172.8(3)
N5 C45 C46 C51 -125.3(5)
N6 C45 C46 C51 55.9(6)
N5 C45 C46 C47 62.3(6)
N6 C45 C46 C47 -116.6(5)
C51 C46 C47 C48 -4.2(7)
C45 C46 C47 C48 168.2(4)
C46 C47 C48 C49 3.0(8)
C47 C48 C49 C50 1.5(9)
C48 C49 C50 C51 -4.6(9)
C47 C46 C51 C50 1.1(7)
C45 C46 C51 C50 -171.4(4)
C49 C50 C51 C46 3.4(8)
C45 N6 C52 C57 -127.6(4)
Ru2 N6 C52 C57 59.5(4)
C45 N6 C52 C53 58.3(5)
Ru2 N6 C52 C53 -114.7(4)
C57 C52 C53 C54 0.0(7)
N6 C52 C53 C54 174.0(4)
C52 C53 C54 C55 -0.8(7)
C53 C54 C55 C56 1.2(8)
C54 C55 C56 C57 -0.7(8)
C55 C56 C57 C52 -0.1(7)
C53 C52 C57 C56 0.5(6)
N6 C52 C57 C56 -173.7(4)
C64 N7 C58 C63 71.8(5)
Ru1 N7 C58 C63 -100.4(4)
C64 N7 C58 C59 -112.6(5)
Ru1 N7 C58 C59 75.1(5)
C63 C58 C59 C60 -1.7(7)
N7 C58 C59 C60 -177.2(4)
C58 C59 C60 C61 0.8(8)
C59 C60 C61 C62 0.4(8)
C60 C61 C62 C63 -0.7(8)
C59 C58 C63 C62 1.4(7)
N7 C58 C63 C62 177.0(4)
C61 C62 C63 C58 -0.2(7)
C71 N8 C64 N7 -163.7(4)
Ru2 N8 C64 N7 9.6(5)
C71 N8 C64 C65 16.3(6)
Ru2 N8 C64 C65 -170.4(3)
C58 N7 C64 N8 -166.1(4)
Ru1 N7 C64 N8 5.8(5)
C58 N7 C64 C65 13.9(6)
Ru1 N7 C64 C65 -174.2(3)
N8 C64 C65 C70 56.3(6)
N7 C64 C65 C70 -123.7(5)
N8 C64 C65 C66 -124.4(5)
N7 C64 C65 C66 55.6(6)
C70 C65 C66 C67 -1.2(7)
C64 C65 C66 C67 179.5(4)
C65 C66 C67 C68 2.0(7)
C66 C67 C68 C69 -0.9(8)
C67 C68 C69 C70 -1.0(9)
C66 C65 C70 C69 -0.7(8)
C64 C65 C70 C69 178.7(5)
C68 C69 C70 C65 1.8(9)
C64 N8 C71 C72 59.8(5)
Ru2 N8 C71 C72 -113.6(4)
C64 N8 C71 C76 -121.6(4)
Ru2 N8 C71 C76 65.0(5)
C76 C71 C72 C73 0.0(6)
N8 C71 C72 C73 178.6(4)
C71 C72 C73 C74 -0.7(7)
C72 C73 C74 C75 1.2(7)
C73 C74 C75 C76 -0.9(7)
C74 C75 C76 C71 0.2(7)
C72 C71 C76 C75 0.2(6)
N8 C71 C76 C75 -178.3(4)

loop_
_platon_squeeze_void_nr
_platon_squeeze_void_average_x
_platon_squeeze_void_average_y
_platon_squeeze_void_average_z
_platon_squeeze_void_volume
_platon_squeeze_void_count_electrons
1 0.000 0.500 1.000 275.4 116.2
2 0.154 0.561 0.078 5.6 0.5
3 0.500 1.000 0.500 275.4 116.0
4 0.346 0.061 0.422 4.3 0.5
5 0.654 0.939 0.578 5.5 0.6
6 0.846 0.439 0.922 4.2 0.3
